data_2227477
loop_
_publ_author_name
'Hao, Yu-Mei'

_publ_section_title
;
 2-Hydroxy-4-methoxybenzaldehyde thiosemicarbazone
;
_journal_coeditor_code HB5575
_journal_issue 9
_journal_name_full 'Acta Crystallographica Section E'
_journal_page_first o2211
_journal_paper_doi 10.1107/S1600536810029594
_journal_volume 66
_journal_year 2010
_chemical_formula_iupac 'C9 H11 N3 O2 S'
_chemical_formula_moiety 'C9 H11 N3 O2 S'
_chemical_formula_sum 'C9 H11 N3 O2 S'
_chemical_formula_weight 225.27
_chemical_name_systematic
;
2-Hydroxy-4-methoxybenzaldehyde thiosemicarbazone
;
_space_group_IT_number 14
_symmetry_cell_setting monoclinic
_symmetry_space_group_name_Hall '-P 2yn'
_symmetry_space_group_name_H-M 'P 1 21/n 1'
_atom_sites_solution_hydrogens geom
_atom_sites_solution_primary direct
_atom_sites_solution_secondary difmap
_audit_creation_method SHELXL-97
_cell_angle_alpha 90.00
_cell_angle_beta 92.838(2)
_cell_angle_gamma 90.00
_cell_formula_units_Z 4
_cell_length_a 4.9290(10)
_cell_length_b 10.519(2)
_cell_length_c 20.357(3)
_cell_measurement_reflns_used 1566
_cell_measurement_temperature 298(2)
_cell_measurement_theta_max 26.2
_cell_measurement_theta_min 2.8
_cell_volume 1054.2(3)
_computing_cell_refinement 'SAINT (Bruker, 2002)'
_computing_data_collection 'SMART (Bruker, 2002)'
_computing_data_reduction 'SAINT (Bruker, 2002)'
_computing_molecular_graphics 'SHELXTL (Sheldrick, 2008)'
_computing_publication_material 'SHELXL97 (Sheldrick, 2008)'
_computing_structure_refinement 'SHELXL97 (Sheldrick, 2008)'
_computing_structure_solution 'SHELXS97 (Sheldrick, 2008)'
_diffrn_ambient_temperature 298(2)
_diffrn_measured_fraction_theta_full 0.990
_diffrn_measured_fraction_theta_max 0.990
_diffrn_measurement_device_type 'Bruker SMART CCD'
_diffrn_measurement_method '\w scans'
_diffrn_radiation_monochromator graphite
_diffrn_radiation_source 'fine-focus sealed tube'
_diffrn_radiation_type MoK\a
_diffrn_radiation_wavelength 0.71073
_diffrn_reflns_av_R_equivalents 0.0299
_diffrn_reflns_av_sigmaI/netI 0.0389
_diffrn_reflns_limit_h_max 6
_diffrn_reflns_limit_h_min -6
_diffrn_reflns_limit_k_max 11
_diffrn_reflns_limit_k_min -13
_diffrn_reflns_limit_l_max 25
_diffrn_reflns_limit_l_min -20
_diffrn_reflns_number 5879
_diffrn_reflns_theta_full 26.86
_diffrn_reflns_theta_max 26.86
_diffrn_reflns_theta_min 2.00
_diffrn_standards_number 0
_exptl_absorpt_coefficient_mu 0.291
_exptl_absorpt_correction_T_max 0.966
_exptl_absorpt_correction_T_min 0.952
_exptl_absorpt_correction_type multi-scan
_exptl_absorpt_process_details '(SADABS; Sheldrick, 1996)'
_exptl_crystal_colour colorless
_exptl_crystal_density_diffrn 1.420
_exptl_crystal_density_method 'not measured'
_exptl_crystal_description block
_exptl_crystal_F_000 472
_exptl_crystal_size_max 0.17
_exptl_crystal_size_mid 0.13
_exptl_crystal_size_min 0.12
_refine_diff_density_max 0.180
_refine_diff_density_min -0.227
_refine_ls_extinction_method none
_refine_ls_goodness_of_fit_ref 1.037
_refine_ls_hydrogen_treatment mixed
_refine_ls_matrix_type full
_refine_ls_number_parameters 147
_refine_ls_number_reflns 2247
_refine_ls_number_restraints 4
_refine_ls_restrained_S_all 1.039
_refine_ls_R_factor_all 0.0608
_refine_ls_R_factor_gt 0.0398
_refine_ls_shift/su_max 0.000
_refine_ls_shift/su_mean 0.000
_refine_ls_structure_factor_coef Fsqd
_refine_ls_weighting_details 'calc w=1/[\s^2^(Fo^2^)+(0.0453P)^2^+0.1092P] where P=(Fo^2^+2Fc^2^)/3'
_refine_ls_weighting_scheme calc
_refine_ls_wR_factor_gt 0.0918
_refine_ls_wR_factor_ref 0.1010
_reflns_number_gt 1650
_reflns_number_total 2247
_reflns_threshold_expression I>2\s(I)
_cod_data_source_file hb5575.cif
_cod_data_source_block I
_cod_original_sg_symbol_H-M 'P 21/n'
_cod_database_code 2227477

loop_
_symmetry_equiv_pos_as_xyz
'x, y, z'
'-x+1/2, y+1/2, -z+1/2'
'-x, -y, -z'
'x-1/2, -y-1/2, z-1/2'

loop_
_atom_site_type_symbol
_atom_site_label
_atom_site_fract_x
_atom_site_fract_y
_atom_site_fract_z
_atom_site_U_iso_or_equiv
_atom_site_adp_type
_atom_site_calc_flag
_atom_site_refinement_flags
_atom_site_occupancy
_atom_site_disorder_assembly
_atom_site_disorder_group
N N1 0.6185(3) 0.11719(14) 0.11874(8) 0.0391(4) Uani d . 1 . .
N N2 0.7882(3) 0.04027(15) 0.08411(7) 0.0420(4) Uani d D 1 . .
N N3 0.9140(4) -0.06702(18) 0.17762(8) 0.0528(5) Uani d D 1 . .
O O1 0.4001(3) 0.22381(13) 0.22458(6) 0.0520(4) Uani d . 1 . .
H H1 0.4909 0.1714 0.2055 0.078 Uiso calc R 1 . .
O O2 -0.2624(3) 0.53431(13) 0.19151(6) 0.0483(4) Uani d . 1 . .
S S1 1.12828(11) -0.14847(5) 0.06920(2) 0.0530(2) Uani d . 1 . .
C C1 0.2729(4) 0.27756(17) 0.11180(9) 0.0370(4) Uani d . 1 . .
C C2 0.2464(4) 0.29172(18) 0.17967(9) 0.0371(4) Uani d . 1 . .
C C3 0.0662(4) 0.37755(18) 0.20376(9) 0.0419(5) Uani d . 1 . .
H H3 0.0521 0.3855 0.2490 0.050 Uiso calc R 1 . .
C C4 -0.0943(4) 0.45216(17) 0.16165(9) 0.0381(4) Uani d . 1 . .
C C5 -0.0757(4) 0.43980(18) 0.09409(9) 0.0425(5) Uani d . 1 . .
H H5 -0.1835 0.4891 0.0652 0.051 Uiso calc R 1 . .
C C6 0.1059(4) 0.35287(19) 0.07061(9) 0.0445(5) Uani d . 1 . .
H H6 0.1171 0.3443 0.0254 0.053 Uiso calc R 1 . .
C C7 -0.4289(4) 0.61772(19) 0.15119(11) 0.0536(6) Uani d . 1 . .
H H7A -0.3154 0.6726 0.1267 0.080 Uiso calc R 1 . .
H H7B -0.5402 0.6681 0.1785 0.080 Uiso calc R 1 . .
H H7C -0.5429 0.5684 0.1213 0.080 Uiso calc R 1 . .
C C8 0.4607(4) 0.18930(18) 0.08365(9) 0.0420(5) Uani d . 1 . .
H H8 0.4667 0.1849 0.0381 0.050 Uiso calc R 1 . .
C C9 0.9333(4) -0.05273(18) 0.11353(9) 0.0382(4) Uani d . 1 . .
H H2 0.799(5) 0.058(2) 0.0411(5) 0.080 Uiso d D 1 . .
H H3A 0.998(4) -0.1287(16) 0.1999(10) 0.080 Uiso d D 1 . .
H H3B 0.830(4) -0.0115(18) 0.2022(10) 0.080 Uiso d D 1 . .

loop_
_atom_site_aniso_label
_atom_site_aniso_U_11
_atom_site_aniso_U_22
_atom_site_aniso_U_33
_atom_site_aniso_U_12
_atom_site_aniso_U_13
_atom_site_aniso_U_23
N1 0.0443(9) 0.0365(9) 0.0377(9) -0.0007(7) 0.0136(7) -0.0049(7)
N2 0.0523(10) 0.0419(9) 0.0331(9) 0.0090(7) 0.0157(8) -0.0006(7)
N3 0.0661(12) 0.0616(12) 0.0315(9) 0.0130(9) 0.0107(8) 0.0032(8)
O1 0.0617(9) 0.0581(9) 0.0365(8) 0.0216(7) 0.0051(6) -0.0001(6)
O2 0.0500(8) 0.0493(8) 0.0463(8) 0.0142(6) 0.0110(7) -0.0011(6)
S1 0.0681(4) 0.0523(3) 0.0400(3) 0.0193(3) 0.0167(3) 0.0030(2)
C1 0.0411(10) 0.0370(10) 0.0336(10) -0.0025(8) 0.0084(8) -0.0039(8)
C2 0.0380(10) 0.0402(10) 0.0333(10) -0.0004(8) 0.0049(8) -0.0005(8)
C3 0.0472(11) 0.0478(12) 0.0314(10) 0.0040(9) 0.0085(9) -0.0041(8)
C4 0.0367(10) 0.0380(10) 0.0404(11) -0.0010(8) 0.0085(8) -0.0007(8)
C5 0.0460(11) 0.0430(11) 0.0386(11) 0.0049(9) 0.0025(9) 0.0045(9)
C6 0.0545(12) 0.0485(12) 0.0311(10) 0.0008(10) 0.0072(9) -0.0017(8)
C7 0.0537(13) 0.0443(12) 0.0631(14) 0.0107(10) 0.0073(11) 0.0033(10)
C8 0.0510(12) 0.0427(11) 0.0332(10) -0.0005(9) 0.0114(9) -0.0039(8)
C9 0.0416(11) 0.0401(11) 0.0333(10) -0.0046(8) 0.0077(8) -0.0021(8)

loop_
_atom_type_symbol
_atom_type_description
_atom_type_scat_dispersion_real
_atom_type_scat_dispersion_imag
_atom_type_scat_source
C C 0.0033 0.0016 'International Tables Vol C Tables 4.2.6.8 and 6.1.1.4'
H H 0.0000 0.0000 'International Tables Vol C Tables 4.2.6.8 and 6.1.1.4'
N N 0.0061 0.0033 'International Tables Vol C Tables 4.2.6.8 and 6.1.1.4'
O O 0.0106 0.0060 'International Tables Vol C Tables 4.2.6.8 and 6.1.1.4'
S S 0.1246 0.1234 'International Tables Vol C Tables 4.2.6.8 and 6.1.1.4'

loop_
_geom_angle_atom_site_label_1
_geom_angle_atom_site_label_2
_geom_angle_atom_site_label_3
_geom_angle_site_symmetry_1
_geom_angle_site_symmetry_3
_geom_angle
_geom_angle_publ_flag
C8 N1 N2 . . 115.42(16) ?
C9 N2 N1 . . 121.62(16) ?
C9 N2 H2 . . 122.0(15) ?
N1 N2 H2 . . 116.4(15) ?
C9 N3 H3A . . 122.4(15) ?
C9 N3 H3B . . 122.7(15) ?
H3A N3 H3B . . 114.6(18) ?
C2 O1 H1 . . 109.5 ?
C4 O2 C7 . . 118.50(16) ?
C6 C1 C2 . . 116.84(17) ?
C6 C1 C8 . . 119.77(17) ?
C2 C1 C8 . . 123.39(17) ?
O1 C2 C3 . . 116.95(16) ?
O1 C2 C1 . . 122.03(16) ?
C3 C2 C1 . . 121.00(17) ?
C2 C3 C4 . . 120.80(17) ?
C2 C3 H3 . . 119.6 ?
C4 C3 H3 . . 119.6 ?
O2 C4 C3 . . 115.21(17) ?
O2 C4 C5 . . 124.97(17) ?
C3 C4 C5 . . 119.83(17) ?
C6 C5 C4 . . 118.70(17) ?
C6 C5 H5 . . 120.7 ?
C4 C5 H5 . . 120.7 ?
C5 C6 C1 . . 122.82(18) ?
C5 C6 H6 . . 118.6 ?
C1 C6 H6 . . 118.6 ?
O2 C7 H7A . . 109.5 ?
O2 C7 H7B . . 109.5 ?
H7A C7 H7B . . 109.5 ?
O2 C7 H7C . . 109.5 ?
H7A C7 H7C . . 109.5 ?
H7B C7 H7C . . 109.5 ?
N1 C8 C1 . . 122.81(18) ?
N1 C8 H8 . . 118.6 ?
C1 C8 H8 . . 118.6 ?
N3 C9 N2 . . 117.57(17) ?
N3 C9 S1 . . 122.11(15) ?
N2 C9 S1 . . 120.31(14) ?

loop_
_geom_bond_atom_site_label_1
_geom_bond_atom_site_label_2
_geom_bond_site_symmetry_2
_geom_bond_distance
_geom_bond_publ_flag
N1 C8 . 1.279(2) ?
N1 N2 . 1.382(2) ?
N2 C9 . 1.336(2) ?
N2 H2 . 0.899(10) ?
N3 C9 . 1.321(2) ?
N3 H3A . 0.882(9) ?
N3 H3B . 0.886(9) ?
O1 C2 . 1.361(2) ?
O1 H1 . 0.8200 ?
O2 C4 . 1.361(2) ?
O2 C7 . 1.432(2) ?
S1 C9 . 1.685(2) ?
C1 C6 . 1.393(3) ?
C1 C2 . 1.402(3) ?
C1 C8 . 1.449(3) ?
C2 C3 . 1.374(3) ?
C3 C4 . 1.382(3) ?
C3 H3 . 0.9300 ?
C4 C5 . 1.389(3) ?
C5 C6 . 1.381(3) ?
C5 H5 . 0.9300 ?
C6 H6 . 0.9300 ?
C7 H7A . 0.9600 ?
C7 H7B . 0.9600 ?
C7 H7C . 0.9600 ?
C8 H8 . 0.9300 ?

loop_
_geom_hbond_atom_site_label_D
_geom_hbond_atom_site_label_H
_geom_hbond_atom_site_label_A
_geom_hbond_site_symmetry_A
_geom_hbond_distance_DH
_geom_hbond_distance_HA
_geom_hbond_distance_DA
_geom_hbond_angle_DHA
N3 H3B O2 2_545 0.886(9) 2.258(17) 2.998(3) 141.0(19)
N3 H3A O1 2_645 0.882(9) 2.225(12) 3.076(3) 162(2)
N2 H2 S1 3_755 0.899(10) 2.482(11) 3.366(3) 168(2)
O1 H1 N1 . 0.82 1.99 2.700(2) 145

loop_
_cod_related_entry_id
_cod_related_entry_database
_cod_related_entry_code
1 ChemSpider 24745654
